data_7111361
loop_
_publ_author_name
'Jetti, Ram K. R.'
'Boese, Roland'
'Thakur, Tejender S.'
'Vangala, Venu R.'
'Desiraju, Gautam R.'

_publ_section_title
;
 Proton transfer and N(+)?H?S(?) hydrogen bonds in the crystal structure
 of 4-aminothiophenol
;
_journal_issue 22
_journal_name_full 'Chemical Communications'
_journal_page_first 2526
_journal_page_last 2527
_journal_paper_doi 10.1039/b407319c
_journal_year 2004
_chemical_formula_moiety 'C6 H7 N S'
_chemical_formula_sum 'C6 H7 N S'
_chemical_formula_weight 125.19
_chemical_name_systematic
;
4-aminothiphenol
;
_space_group_IT_number 7
_symmetry_cell_setting monoclinic
_symmetry_space_group_name_Hall 'P -2yc'
_symmetry_space_group_name_H-M 'P 1 c 1'
_atom_sites_solution_hydrogens geom
_atom_sites_solution_primary direct
_atom_sites_solution_secondary difmap
_audit_creation_method SHELXL-97
_cell_angle_alpha 90.00
_cell_angle_beta 107.364(3)
_cell_angle_gamma 90.00
_cell_formula_units_Z 2
_cell_length_a 7.2305(12)
_cell_length_b 5.8513(10)
_cell_length_c 7.7552(13)
_cell_measurement_temperature 203(2)
_cell_volume 313.15(9)
_computing_structure_refinement 'SHELXL-97 (Sheldrick, 1997)'
_computing_structure_solution 'SHELXS-97 (Sheldrick, 1990)'
_diffrn_ambient_temperature 203(2)
_diffrn_measured_fraction_theta_full 0.992
_diffrn_measured_fraction_theta_max 0.992
_diffrn_measurement_device_type 'Bruker SMART CCD area detector'
_diffrn_measurement_method \w
_diffrn_radiation_monochromator graphite
_diffrn_radiation_source 'fine-focus sealed tube'
_diffrn_radiation_type MoK\a
_diffrn_radiation_wavelength 0.71073
_diffrn_reflns_av_R_equivalents 0.0201
_diffrn_reflns_av_sigmaI/netI 0.0240
_diffrn_reflns_limit_h_max 9
_diffrn_reflns_limit_h_min -9
_diffrn_reflns_limit_k_max 7
_diffrn_reflns_limit_k_min -7
_diffrn_reflns_limit_l_max 10
_diffrn_reflns_limit_l_min -10
_diffrn_reflns_number 3386
_diffrn_reflns_theta_full 28.31
_diffrn_reflns_theta_max 28.31
_diffrn_reflns_theta_min 3.48
_exptl_absorpt_coefficient_mu 0.399
_exptl_absorpt_correction_type none
_exptl_crystal_colour 'pale yellow'
_exptl_crystal_density_diffrn 1.328
_exptl_crystal_density_meas ?
_exptl_crystal_density_method 'not measured'
_exptl_crystal_description Plate
_exptl_crystal_F_000 132
_exptl_crystal_size_max 0.24
_exptl_crystal_size_mid 0.18
_exptl_crystal_size_min 0.05
_refine_diff_density_max 0.237
_refine_diff_density_min -0.164
_refine_diff_density_rms 0.045
_refine_ls_abs_structure_details 'Flack H D (1983), Acta Cryst. A39, 876-881'
_refine_ls_abs_structure_Flack 0.02(8)
_refine_ls_extinction_method none
_refine_ls_goodness_of_fit_ref 1.072
_refine_ls_hydrogen_treatment mixed
_refine_ls_matrix_type full
_refine_ls_number_parameters 86
_refine_ls_number_reflns 1518
_refine_ls_number_restraints 2
_refine_ls_restrained_S_all 1.071
_refine_ls_R_factor_all 0.0283
_refine_ls_R_factor_gt 0.0277
_refine_ls_shift/su_max 0.001
_refine_ls_shift/su_mean 0.000
_refine_ls_structure_factor_coef Fsqd
_refine_ls_weighting_details 'calc w=1/[\s^2^(Fo^2^)+(0.0495P)^2^+0.0301P] where P=(Fo^2^+2Fc^2^)/3'
_refine_ls_weighting_scheme calc
_refine_ls_wR_factor_gt 0.0757
_refine_ls_wR_factor_ref 0.0767
_reflns_number_gt 1474
_reflns_number_total 1518
_reflns_threshold_expression >2sigma(I)
_cod_data_source_file b407319csup1.cif
_cod_data_source_block cc_atpdjum
_cod_depositor_comments
;
The following automatic conversions were performed:

'_symmetry_cell_setting' value 'Monoclinic' changed to 'monoclinic'
according to /home/saulius/struct/CIF-dictionaries/cif_core.dic
dictionary named 'cif_core.dic' version 2.4.2 from 2011-04-26.

Automatic conversion script
Id: cif_fix_values 1891 2012-01-12 08:04:46Z andrius 

The following automatic conversions were performed:

'_exptl_crystal_density_meas' value 'not measured' was changed to '?'
- the value is perceived as not measured.

Automatic conversion script
Id: cif_fix_values 3008 2015-01-20 13:52:24Z robertas 
;
_cod_original_sg_symbol_H-M Pc
_cod_database_code 7111361

loop_
_symmetry_equiv_pos_as_xyz
'x, y, z'
'x, -y, z+1/2'

loop_
_atom_site_label
_atom_site_type_symbol
_atom_site_fract_x
_atom_site_fract_y
_atom_site_fract_z
_atom_site_U_iso_or_equiv
_atom_site_adp_type
_atom_site_occupancy
_atom_site_symmetry_multiplicity
_atom_site_calc_flag
_atom_site_refinement_flags
S1 S 0.80444(8) 0.25977(4) 0.87161(8) 0.03666(12) Uani 1 1 d .
N1 N -0.0591(2) 0.24134(18) 0.5232(2) 0.0332(3) Uani 1 1 d .
H1A H -0.111(5) 0.387(6) 0.446(4) 0.083(9) Uiso 1 1 d .
H1B H -0.105(4) 0.100(5) 0.451(3) 0.060(7) Uiso 1 1 d .
H1C H -0.104(5) 0.241(3) 0.621(4) 0.058(9) Uiso 1 1 d .
C1 C 0.5529(2) 0.25635(17) 0.76446(19) 0.0263(3) Uani 1 1 d .
C2 C 0.4341(2) 0.4324(2) 0.7939(2) 0.0334(3) Uani 1 1 d .
H2 H 0.4900 0.5549 0.8701 0.040 Uiso 1 1 d R
C3 C 0.2354(2) 0.4285(2) 0.7125(2) 0.0345(3) Uani 1 1 d .
H3 H 0.1575 0.5475 0.7333 0.041 Uiso 1 1 d R
C4 C 0.1518(2) 0.24712(18) 0.5996(2) 0.0277(3) Uani 1 1 d .
C5 C 0.2662(2) 0.0728(2) 0.5663(2) 0.0333(3) Uani 1 1 d .
H5 H 0.2095 -0.0484 0.4890 0.040 Uiso 1 1 d R
C6 C 0.4659(2) 0.0784(2) 0.64831(18) 0.0332(3) Uani 1 1 d .
H6 H 0.5434 -0.0396 0.6251 0.040 Uiso 1 1 d R

loop_
_atom_site_aniso_label
_atom_site_aniso_U_11
_atom_site_aniso_U_22
_atom_site_aniso_U_33
_atom_site_aniso_U_23
_atom_site_aniso_U_13
_atom_site_aniso_U_12
S1 0.02212(17) 0.03094(17) 0.0511(2) -0.00121(16) 0.00207(12) -0.00031(15)
N1 0.0210(7) 0.0283(6) 0.0460(7) 0.0005(4) 0.0033(6) 0.0017(3)
C1 0.0212(7) 0.0250(7) 0.0313(6) 0.0019(4) 0.0055(5) -0.0001(4)
C2 0.0309(7) 0.0259(6) 0.0416(7) -0.0069(5) 0.0077(6) -0.0006(5)
C3 0.0295(6) 0.0290(6) 0.0440(7) -0.0062(5) 0.0094(6) 0.0022(5)
C4 0.0215(7) 0.0250(6) 0.0340(6) 0.0016(4) 0.0043(5) 0.0008(4)
C5 0.0288(6) 0.0289(6) 0.0391(7) -0.0062(5) 0.0052(6) -0.0005(4)
C6 0.0292(7) 0.0271(6) 0.0424(8) -0.0053(5) 0.0096(6) 0.0016(5)

loop_
_atom_type_symbol
_atom_type_description
_atom_type_scat_dispersion_real
_atom_type_scat_dispersion_imag
_atom_type_scat_source
C C 0.0033 0.0016 'International Tables Vol C Tables 4.2.6.8 and 6.1.1.4'
H H 0.0000 0.0000 'International Tables Vol C Tables 4.2.6.8 and 6.1.1.4'
N N 0.0061 0.0033 'International Tables Vol C Tables 4.2.6.8 and 6.1.1.4'
S S 0.1246 0.1234 'International Tables Vol C Tables 4.2.6.8 and 6.1.1.4'

loop_
_geom_angle_atom_site_label_1
_geom_angle_atom_site_label_2
_geom_angle_atom_site_label_3
_geom_angle
C4 N1 H1A 112(2)
C4 N1 H1B 112.4(17)
H1A N1 H1B 111(3)
C4 N1 H1C 105(2)
H1A N1 H1C 109(3)
H1B N1 H1C 108(2)
C6 C1 C2 118.18(15)
C6 C1 S1 121.06(10)
C2 C1 S1 120.77(11)
C3 C2 C1 121.01(13)
C3 C2 H2 119.5
C1 C2 H2 119.5
C2 C3 C4 119.67(13)
C2 C3 H3 120.2
C4 C3 H3 120.2
C5 C4 C3 120.45(16)
C5 C4 N1 121.06(12)
C3 C4 N1 118.44(12)
C4 C5 C6 119.50(13)
C4 C5 H5 120.2
C6 C5 H5 120.3
C5 C6 C1 121.17(12)
C5 C6 H6 119.4
C1 C6 H6 119.4

loop_
_geom_bond_atom_site_label_1
_geom_bond_atom_site_label_2
_geom_bond_distance
S1 C1 1.7598(17)
N1 C4 1.462(2)
N1 H1A 1.05(3)
N1 H1B 1.00(3)
N1 H1C 0.91(3)
C1 C6 1.3977(18)
C1 C2 1.4031(19)
C2 C3 1.3860(19)
C2 H2 0.9400
C3 C4 1.3937(19)
C3 H3 0.9400
C4 C5 1.385(2)
C5 C6 1.3934(18)
C5 H5 0.9400
C6 H6 0.9400
